data_9016246
loop_
_publ_author_name
'Chukanov, N. V.'
'Pekov, I. V.'
'Rastsvetaeva, R. K.'
'Aksenov, S. M.'
'Zadov, A. E.'
'Van, K. V.'
'Blass, G.'
'Schuller, W.'
'Ternes, B.'

_publ_section_title
;
 Lileyite, Ba2(Na,Fe,Ca)3MgTi2(Si2O7)2O2F2, a new lamprophyllite-group
 mineral from the Eifel volcanic area, Germany
;
_journal_name_full 'European Journal of Mineralogy'
_journal_page_first 181
_journal_page_last 188
_journal_paper_doi 10.1127/0935-1221/2012/0024-2174
_journal_volume 24
_journal_year 2012
_chemical_compound_source 'Lohley quarry, Rhineland-Palatinate, Germany'
_chemical_formula_sum 'Ba1.5 Ca0.4 F1.6 Fe0.6 K0.3 Mg0.8 Mn0.2 Na1.9 Nb0.1 O16.4 Si4 Sr0.2 Ti2'
_chemical_name_mineral Lileyite
_space_group_IT_number 12
_symmetry_space_group_name_Hall '-C 2y'
_symmetry_space_group_name_H-M 'C 1 2/m 1'
_cell_angle_alpha 90
_cell_angle_beta 96.349
_cell_angle_gamma 90
_cell_formula_units_Z 2
_cell_length_a 19.905
_cell_length_b 7.098
_cell_length_c 5.405
_cell_volume 758.966
_database_code_amcsd 0018776
_exptl_crystal_density_diffrn 3.803
_cod_original_formula_sum '(Ba1.5 K.3 Sr.2) Na1.9 Ca.4 Fe.6 Mn.2 Mg.8 Ti2 Nb.1 Si4 O16.4 F1.6'
_cod_database_code 9016246

loop_
_space_group_symop_operation_xyz
x,y,z
1/2+x,1/2+y,z
x,-y,z
1/2+x,1/2-y,z
-x,y,-z
1/2-x,1/2+y,-z
-x,-y,-z
1/2-x,1/2-y,-z

loop_
_atom_site_aniso_label
_atom_site_aniso_U_11
_atom_site_aniso_U_22
_atom_site_aniso_U_33
_atom_site_aniso_U_12
_atom_site_aniso_U_13
_atom_site_aniso_U_23
Ba 0.01464 0.00940 0.00941 0.00000 0.00095 0.00000
K 0.01464 0.00940 0.00941 0.00000 0.00095 0.00000
Sr 0.01464 0.00940 0.00941 0.00000 0.00095 0.00000
Na1 0.01130 0.00920 0.00800 0.00000 0.00480 0.00000
Na2 0.01920 0.01740 0.01440 0.00000 0.00490 0.00000
Ca2 0.01920 0.01740 0.01440 0.00000 0.00490 0.00000
Fe2 0.01920 0.01740 0.01440 0.00000 0.00490 0.00000
Mn2 0.01920 0.01740 0.01440 0.00000 0.00490 0.00000
Mg 0.01130 0.00160 0.01510 0.00000 -0.01100 0.00000
Fe 0.01130 0.00160 0.01510 0.00000 -0.01100 0.00000
Ti1 0.01130 0.00160 0.01510 0.00000 -0.01100 0.00000
Ti2 0.00979 0.00761 0.00630 0.00000 0.00066 0.00000
Nb 0.00979 0.00761 0.00630 0.00000 0.00066 0.00000
Si 0.00874 0.00533 0.00624 0.00007 0.00052 -0.00028
O1 0.01640 0.00820 0.00740 -0.00050 0.00080 0.00190
O2 0.01680 0.00780 0.00840 -0.00010 0.00230 -0.00250
O3 0.01370 0.00490 0.01070 0.00000 0.00060 0.00000
O4 0.00850 0.01520 0.01960 0.00020 -0.00040 -0.00160
O5 0.01180 0.03430 0.01340 0.00000 0.00040 0.00000
F 0.02210 0.03210 0.02410 0.00000 0.00540 0.00000
OF 0.02210 0.03210 0.02410 0.00000 0.00540 0.00000

loop_
_atom_site_label
_atom_site_fract_x
_atom_site_fract_y
_atom_site_fract_z
_atom_site_occupancy
_atom_site_type_symbol
_atom_site_attached_hydrogens
Ba 0.28270 0.00000 0.26230 0.75000 Ba 0
K 0.28270 0.00000 0.26230 0.15000 K 0
Sr 0.28270 0.00000 0.26230 0.10000 Sr 0
Na1 0.00000 0.00000 0.00000 1.00000 Na 0
Na2 0.00000 0.25940 0.50000 0.45000 Na 0
Ca2 0.00000 0.25940 0.50000 0.20000 Ca 0
Fe2 0.00000 0.25940 0.50000 0.25000 Fe 0
Mn2 0.00000 0.25940 0.50000 0.10000 Mn 0
Mg 0.00000 0.50000 0.00000 0.80000 Mg 0
Fe 0.00000 0.50000 0.00000 0.10000 Fe 0
Ti1 0.00000 0.50000 0.00000 0.10000 Ti 0
Ti2 0.14580 0.00000 0.70680 0.95000 Ti 0
Nb 0.14580 0.00000 0.70680 0.05000 Nb 0
Si 0.13860 0.28190 0.20410 1.00000 Si 0
O1 0.17130 0.18890 0.46570 1.00000 O 0
O2 0.17150 0.18760 0.97140 1.00000 O 0
O3 0.16960 0.50000 0.21640 1.00000 O 0
O4 0.05790 0.28670 0.17350 1.00000 O 0
O5 0.06040 0.00000 0.66710 1.00000 O 0
F 0.44430 0.00000 0.28480 0.80000 F 0
OF 0.44430 0.00000 0.28480 0.20000 O 0

loop_
_cod_changelog_entry_id
_cod_changelog_entry_author
_cod_changelog_entry_date
_cod_changelog_entry_text
1
;cod-tools version 3.8.0
Id: cif_guess_AMCSD_atom_types 9581 2023-05-17 12:35:41Z saulius
;
2023-05-23T09:21:48+03:00
;Derived atom types and hydrogen counts
from atom names that follow the AMCSD naming convention
(Wat == water, O-H == hydroxyl).
;
2
;cod-tools version 3.10.1
Id: cif_fix_AMCSD_atom_labels 10224 2024-08-07 11:09:31Z saulius
;
2024-08-07T19:40:17+03:00
;Changed the following '_atom_site_label' values:
the first duplicated label 'Ti'  converted to 'Ti1'
duplicated label 'Ti' at index 11 converted to 'Ti2'
;

loop_
_cod_related_entry_id
_cod_related_entry_database
_cod_related_entry_code
1 AMCSD 0018776
